data_8102229
loop_
_publ_author_name
'Zhang, Bin'
'Xian, Liang'
'Xiang, Xiao-Ming'

_publ_section_title
;
Crystal structure of N-ethoxycarbonyl-N'-p-chlorophenyl-thiourea, 
C~10~H~11~ClN~2~O~2~S
;
_journal_issue 4
_journal_name_full 'Zeitschrift f\"ur Kristallographie - New Crystal Structures'
_journal_page_first 447
_journal_page_last 448
_journal_volume 222
_journal_year 2007
_chemical_formula_sum 'C10 H11 Cl N2 O2 S'
_chemical_formula_weight 258.72
_chemical_name_systematic
; 
 N-ethoxycarbonyl-N'-p-chlorophenylthiourea 
;
_space_group_IT_number 2
_symmetry_cell_setting triclinic
_symmetry_space_group_name_Hall '-P 1'
_symmetry_space_group_name_H-M 'P -1'
_atom_sites_solution_hydrogens difmap
_atom_sites_solution_primary direct
_atom_sites_solution_secondary difmap
_audit_creation_method SHELXL-97
_cell_angle_alpha 79.584(5)
_cell_angle_beta 77.951(6)
_cell_angle_gamma 79.682(5)
_cell_formula_units_Z 2
_cell_length_a 7.3721(9)
_cell_length_b 7.3909(10)
_cell_length_c 11.5740(14)
_cell_measurement_reflns_used 1335
_cell_measurement_temperature 294(2)
_cell_measurement_theta_max 22.88
_cell_measurement_theta_min 2.60
_cell_volume 599.98(13)
_computing_cell_refinement 'Bruker SMART'
_computing_data_collection 'Bruker SMART'
_computing_data_reduction 'Bruker SAINT'
_computing_molecular_graphics 'Bruker SHELXTL'
_computing_publication_material 'Bruker SHELXTL'
_computing_structure_refinement 'Bruker SHELXTL, (1997)'
_computing_structure_solution 'Bruker SHELXTL, (1990)'
_diffrn_ambient_temperature 294(2)
_diffrn_measured_fraction_theta_full 0.982
_diffrn_measured_fraction_theta_max 0.982
_diffrn_measurement_device_type 'Bruker SMART APEX CCD'
_diffrn_measurement_method phi/omega
_diffrn_radiation_monochromator graphite
_diffrn_radiation_source 'fine-focus sealed tube'
_diffrn_radiation_type MoK\a
_diffrn_radiation_wavelength 0.71073
_diffrn_reflns_av_R_equivalents 0.0136
_diffrn_reflns_av_sigmaI/netI 0.0274
_diffrn_reflns_limit_h_max 8
_diffrn_reflns_limit_h_min -8
_diffrn_reflns_limit_k_max 7
_diffrn_reflns_limit_k_min -8
_diffrn_reflns_limit_l_max 14
_diffrn_reflns_limit_l_min -12
_diffrn_reflns_number 3244
_diffrn_reflns_theta_full 25.50
_diffrn_reflns_theta_max 25.50
_diffrn_reflns_theta_min 1.82
_exptl_absorpt_coefficient_mu 0.479
_exptl_absorpt_correction_T_max 0.9188
_exptl_absorpt_correction_T_min 0.9020
_exptl_absorpt_correction_type multi-scan
_exptl_absorpt_process_details SADABS
_exptl_crystal_colour colorless
_exptl_crystal_density_diffrn 1.432
_exptl_crystal_density_method 'not measured'
_exptl_crystal_description block
_exptl_crystal_F_000 268
_exptl_crystal_size_max 0.22
_exptl_crystal_size_mid 0.20
_exptl_crystal_size_min 0.18
_refine_diff_density_max 0.178
_refine_diff_density_min -0.237
_refine_diff_density_rms 0.042
_refine_ls_extinction_coef 0.064(6)
_refine_ls_extinction_expression Fc^*^=kFc[1+0.001xFc^2^\l^3^/sin(2\q)]^-1/4^
_refine_ls_extinction_method SHELXL
_refine_ls_goodness_of_fit_ref 1.274
_refine_ls_hydrogen_treatment mixed
_refine_ls_matrix_type full
_refine_ls_number_parameters 171
_refine_ls_number_reflns 2181
_refine_ls_number_restraints 0
_refine_ls_restrained_S_all 1.274
_refine_ls_R_factor_all 0.0463
_refine_ls_R_factor_gt 0.0355
_refine_ls_shift/su_max 0.001
_refine_ls_shift/su_mean 0.000
_refine_ls_structure_factor_coef Fsqd
_refine_ls_weighting_details 'calc w=1/[\s^2^(Fo^2^)+(0.0406P)^2^] where P=(Fo^2^+2Fc^2^)/3'
_refine_ls_weighting_scheme calc
_refine_ls_wR_factor_gt 0.0875
_refine_ls_wR_factor_ref 0.0938
_reflns_number_gt 1774
_reflns_number_total 2181
_reflns_threshold_expression >2sigma(I)
_cod_data_source_file 1267-2169.cff
_cod_data_source_block p-1
_cod_depositor_comments
;
The following automatic conversions were performed:
'_symmetry_cell_setting' value 'Triclinic' changed to 'triclinic'
according to '/home/saulius/struct/CIF-dictionaries/cif_core.dic'
dictionary named 'cif_core.dic' version 2.4.1 from
2010-06-29.

'_exptl_absorpt_correction_type' value 'MULTI-SCAN' changed
to 'multi-scan' according to
'/home/saulius/struct/CIF-dictionaries/cif_core.dic' dictionary named
'cif_core.dic' version 2.4.1 from 2010-06-29.

Automatic conversion script
Id: cif_fix_enum 1555 2011-01-17 13:19:09Z saulius 
;
_cod_original_sg_symbol_H-M P-1
_cod_database_code 8102229

loop_
_symmetry_equiv_pos_as_xyz
'x, y, z'
'-x, -y, -z'

loop_
_atom_site_label
_atom_site_type_symbol
_atom_site_fract_x
_atom_site_fract_y
_atom_site_fract_z
_atom_site_U_iso_or_equiv
_atom_site_adp_type
_atom_site_occupancy
_atom_site_symmetry_multiplicity
_atom_site_Wyckoff_symbol
_atom_site_calc_flag
_atom_site_refinement_flags
_atom_site_disorder_assembly
_atom_site_disorder_group
S1 S 0.33434(8) 1.14395(7) 0.64468(4) 0.0543(2) Uani 1 2 i d . . .
Cl1 Cl -0.02791(8) 1.32765(9) 1.22417(5) 0.0694(2) Uani 1 2 i d . . .
C4 C 0.3042(2) 1.0165(3) 0.93066(16) 0.0384(4) Uani 1 2 i d . . .
C1 C 0.1064(3) 1.2059(3) 1.11190(17) 0.0453(5) Uani 1 2 i d . . .
C3 C 0.2947(3) 1.2064(3) 0.91788(18) 0.0464(5) Uani 1 2 i d . . .
C6 C 0.1194(3) 1.0167(3) 1.12748(18) 0.0476(5) Uani 1 2 i d . . .
C5 C 0.2203(3) 0.9205(3) 1.03760(17) 0.0438(5) Uani 1 2 i d . . .
C2 C 0.1949(3) 1.3014(3) 1.00893(18) 0.0487(5) Uani 1 2 i d . . .
N1 N 0.4051(2) 0.9073(2) 0.84169(14) 0.0443(4) Uani 1 2 i d . . .
C7 C 0.4240(2) 0.9487(3) 0.72297(16) 0.0411(4) Uani 1 2 i d . . .
C8 C 0.5956(3) 0.6306(3) 0.70578(17) 0.0438(5) Uani 1 2 i d . . .
C9 C 0.7743(3) 0.3518(3) 0.64961(19) 0.0542(5) Uani 1 2 i d . . .
H9A H 0.6817 0.2808 0.7009 0.065 Uiso 1 2 i calc R . .
H9B H 0.8748 0.3498 0.6924 0.065 Uiso 1 2 i calc R . .
C10 C 0.8495(3) 0.2704(3) 0.5373(2) 0.0718(7) Uani 1 2 i d . . .
H10A H 0.7497 0.2774 0.4943 0.108 Uiso 1 2 i calc R . .
H10B H 0.9027 0.1427 0.5565 0.108 Uiso 1 2 i calc R . .
H10C H 0.9446 0.3387 0.4888 0.108 Uiso 1 2 i calc R . .
O2 O 0.6890(2) 0.54256(18) 0.61582(11) 0.0529(4) Uani 1 2 i d . . .
O1 O 0.5728(2) 0.56339(18) 0.81010(12) 0.0514(4) Uani 1 2 i d . . .
N2 N 0.5292(2) 0.8093(2) 0.66090(15) 0.0473(4) Uani 1 2 i d . . .
H2 H 0.191(3) 1.423(3) 0.9997(18) 0.056(6) Uiso 1 2 i d . . .
H3 H 0.353(3) 1.274(3) 0.8477(19) 0.057(6) Uiso 1 2 i d . . .
H5 H 0.229(2) 0.794(3) 1.0461(17) 0.045(5) Uiso 1 2 i d . . .
H6 H 0.061(3) 0.958(3) 1.1930(19) 0.053(6) Uiso 1 2 i d . . .
H1A H 0.451(3) 0.793(3) 0.8672(18) 0.053(6) Uiso 1 2 i d . . .
H2A H 0.557(3) 0.834(3) 0.590(2) 0.052(6) Uiso 1 2 i d . . .

loop_
_atom_site_aniso_label
_atom_site_aniso_U_11
_atom_site_aniso_U_22
_atom_site_aniso_U_33
_atom_site_aniso_U_23
_atom_site_aniso_U_13
_atom_site_aniso_U_12
S1 0.0638(4) 0.0513(4) 0.0373(3) 0.0011(2) -0.0081(2) 0.0104(3)
Cl1 0.0751(4) 0.0813(5) 0.0491(4) -0.0266(3) 0.0033(3) -0.0041(3)
C4 0.0381(10) 0.0429(11) 0.0327(10) -0.0050(8) -0.0077(8) -0.0011(8)
C1 0.0445(11) 0.0561(13) 0.0347(10) -0.0097(9) -0.0082(8) -0.0020(9)
C3 0.0506(12) 0.0495(13) 0.0364(11) -0.0019(9) -0.0014(9) -0.0121(9)
C6 0.0505(12) 0.0571(14) 0.0298(10) 0.0044(10) -0.0062(9) -0.0066(10)
C5 0.0515(12) 0.0416(12) 0.0360(11) 0.0018(9) -0.0109(8) -0.0050(9)
C2 0.0585(13) 0.0396(12) 0.0473(13) -0.0070(10) -0.0075(10) -0.0077(10)
N1 0.0530(10) 0.0405(10) 0.0343(9) -0.0016(7) -0.0074(7) 0.0020(8)
C7 0.0404(10) 0.0457(11) 0.0341(10) -0.0012(8) -0.0056(8) -0.0045(8)
C8 0.0483(11) 0.0457(12) 0.0351(11) -0.0052(9) -0.0059(8) -0.0037(9)
C9 0.0673(14) 0.0416(12) 0.0494(13) -0.0098(10) -0.0070(10) 0.0021(10)
C10 0.0808(17) 0.0685(17) 0.0644(16) -0.0271(13) -0.0026(13) -0.0016(13)
O2 0.0706(9) 0.0447(8) 0.0356(7) -0.0049(6) -0.0041(6) 0.0046(7)
O1 0.0694(9) 0.0422(8) 0.0348(8) -0.0001(6) -0.0039(6) -0.0006(6)
N2 0.0588(11) 0.0456(10) 0.0289(9) -0.0009(8) -0.0030(8) 0.0040(8)

loop_
_atom_type_symbol
_atom_type_description
_atom_type_scat_dispersion_real
_atom_type_scat_dispersion_imag
_atom_type_scat_source
C C 0.0033 0.0016 'International Tables Vol C Tables 4.2.6.8 and 6.1.1.4'
H H 0.0000 0.0000 'International Tables Vol C Tables 4.2.6.8 and 6.1.1.4'
N N 0.0061 0.0033 'International Tables Vol C Tables 4.2.6.8 and 6.1.1.4'
O O 0.0106 0.0060 'International Tables Vol C Tables 4.2.6.8 and 6.1.1.4'
S S 0.1246 0.1234 'International Tables Vol C Tables 4.2.6.8 and 6.1.1.4'
Cl Cl 0.1484 0.1585 'International Tables Vol C Tables 4.2.6.8 and 6.1.1.4'

loop_
_geom_angle_atom_site_label_1
_geom_angle_atom_site_label_2
_geom_angle_atom_site_label_3
_geom_angle
_geom_angle_site_symmetry_1
_geom_angle_site_symmetry_3
_geom_angle_publ_flag
C3 C4 C5 119.70(18) . . ?
C3 C4 N1 123.54(17) . . ?
C5 C4 N1 116.67(17) . . ?
C6 C1 C2 121.02(19) . . ?
C6 C1 Cl1 119.28(16) . . ?
C2 C1 Cl1 119.69(16) . . ?
C4 C3 C2 119.80(19) . . ?
C4 C3 H3 121.5(13) . . ?
C2 C3 H3 118.7(13) . . ?
C1 C6 C5 119.5(2) . . ?
C1 C6 H6 120.1(13) . . ?
C5 C6 H6 120.3(13) . . ?
C6 C5 C4 120.0(2) . . ?
C6 C5 H5 120.6(12) . . ?
C4 C5 H5 119.4(12) . . ?
C1 C2 C3 119.9(2) . . ?
C1 C2 H2 121.3(14) . . ?
C3 C2 H2 118.8(14) . . ?
C7 N1 C4 128.78(17) . . ?
C7 N1 H1' 114.4(14) . . ?
C4 N1 H1' 116.4(14) . . ?
N1 C7 N2 114.52(17) . . ?
N1 C7 S1 127.31(15) . . ?
N2 C7 S1 118.17(14) . . ?
O1 C8 O2 125.38(18) . . ?
O1 C8 N2 125.69(18) . . ?
O2 C8 N2 108.94(16) . . ?
O2 C9 C10 107.26(18) . . ?
O2 C9 H9A 110.3 . . ?
C10 C9 H9A 110.3 . . ?
O2 C9 H9B 110.3 . . ?
C10 C9 H9B 110.3 . . ?
H9A C9 H9B 108.5 . . ?
C9 C10 H10A 109.5 . . ?
C9 C10 H10B 109.5 . . ?
H10A C10 H10B 109.5 . . ?
C9 C10 H10C 109.5 . . ?
H10A C10 H10C 109.5 . . ?
H10B C10 H10C 109.5 . . ?
C8 O2 C9 115.55(15) . . ?
C8 N2 C7 128.26(17) . . ?
C8 N2 H2' 114.1(15) . . ?
C7 N2 H2' 117.7(15) . . ?

loop_
_geom_bond_atom_site_label_1
_geom_bond_atom_site_label_2
_geom_bond_distance
_geom_bond_site_symmetry_2
_geom_bond_publ_flag
S1 C7 1.6663(19) . ?
Cl1 C1 1.7448(19) . ?
C4 C3 1.376(3) . ?
C4 C5 1.392(3) . ?
C4 N1 1.425(2) . ?
C1 C6 1.366(3) . ?
C1 C2 1.371(3) . ?
C3 C2 1.380(3) . ?
C3 H3 0.94(2) . ?
C6 C5 1.377(3) . ?
C6 H6 0.87(2) . ?
C5 H5 0.918(19) . ?
C2 H2 0.88(2) . ?
N1 C7 1.336(2) . ?
N1 H1' 0.87(2) . ?
C7 N2 1.388(2) . ?
C8 O1 1.209(2) . ?
C8 O2 1.329(2) . ?
C8 N2 1.371(2) . ?
C9 O2 1.457(2) . ?
C9 C10 1.490(3) . ?
C9 H9A 0.9700 . ?
C9 H9B 0.9700 . ?
C10 H10A 0.9600 . ?
C10 H10B 0.9600 . ?
C10 H10C 0.9600 . ?
N2 H2' 0.80(2) . ?

loop_
_geom_hbond_atom_site_label_D
_geom_hbond_atom_site_label_H
_geom_hbond_atom_site_label_A
_geom_hbond_distance_DH
_geom_hbond_distance_HA
_geom_hbond_distance_DA
_geom_hbond_angle_DHA
_geom_hbond_site_symmetry_A
N1 H1' O1 0.87 1.93 2.67 141.42 .
N2 H2' S1 0.80 2.65 3.44 170.58 2_676

loop_
_geom_torsion_atom_site_label_1
_geom_torsion_atom_site_label_2
_geom_torsion_atom_site_label_3
_geom_torsion_atom_site_label_4
_geom_torsion
_geom_torsion_site_symmetry_1
_geom_torsion_site_symmetry_2
_geom_torsion_site_symmetry_3
_geom_torsion_site_symmetry_4
_geom_torsion_publ_flag
C5 C4 C3 C2 -3.0(3) . . . . ?
N1 C4 C3 C2 -179.49(18) . . . . ?
C2 C1 C6 C5 -1.1(3) . . . . ?
Cl1 C1 C6 C5 177.96(15) . . . . ?
C1 C6 C5 C4 -1.6(3) . . . . ?
C3 C4 C5 C6 3.7(3) . . . . ?
N1 C4 C5 C6 -179.58(17) . . . . ?
C6 C1 C2 C3 1.8(3) . . . . ?
Cl1 C1 C2 C3 -177.27(15) . . . . ?
C4 C3 C2 C1 0.3(3) . . . . ?
C3 C4 N1 C7 -37.4(3) . . . . ?
C5 C4 N1 C7 146.1(2) . . . . ?
C4 N1 C7 N2 -178.64(17) . . . . ?
C4 N1 C7 S1 0.5(3) . . . . ?
O1 C8 O2 C9 -2.2(3) . . . . ?
N2 C8 O2 C9 177.96(16) . . . . ?
C10 C9 O2 C8 172.72(17) . . . . ?
O1 C8 N2 C7 -0.1(3) . . . . ?
O2 C8 N2 C7 179.74(18) . . . . ?
N1 C7 N2 C8 8.3(3) . . . . ?
S1 C7 N2 C8 -170.96(16) . . . . ?

loop_
_cod_related_entry_id
_cod_related_entry_database
_cod_related_entry_code
1 ChemSpider 9417408
